data_1501851
loop_
_publ_author_name
'Sarma, Tridib'
'Panda, Pradeepta K.'
'Anusha, P. T.'
'Rao, S. Venugopal'

_publ_section_title
;
 Dinaphthoporphycenes: synthesis and nonlinear optical studies.
;
_journal_issue 2
_journal_name_full 'Organic letters'
_journal_page_first 188
_journal_page_last 191
_journal_paper_doi 10.1021/ol102378g
_journal_volume 13
_journal_year 2011
_chemical_formula_sum 'C26 H30 N2 O4'
_chemical_formula_weight 434.52
_chemical_name_systematic
;
 ?
;
_space_group_IT_number 15
_symmetry_cell_setting monoclinic
_symmetry_space_group_name_Hall '-C 2yc'
_symmetry_space_group_name_H-M 'C 1 2/c 1'
_atom_sites_solution_hydrogens geom
_atom_sites_solution_primary direct
_atom_sites_solution_secondary difmap
_audit_creation_method SHELXL-97
_cell_angle_alpha 90.000(2)
_cell_angle_beta 107.172(10)
_cell_angle_gamma 90.000(10)
_cell_formula_units_Z 16
_cell_length_a 24.668(2)
_cell_length_b 17.4685(9)
_cell_length_c 25.941(2)
_cell_measurement_temperature 293(2)
_cell_volume 10680.0(14)
_computing_cell_refinement CrysAlisPro
_computing_data_collection CrysAlisPro
_computing_data_reduction CrysAlisPro
_computing_molecular_graphics OLEX2
_computing_publication_material OLEX2
_computing_structure_refinement 'SHELXL-97 (Sheldrick, 1997)'
_computing_structure_solution 'SHELXS-97 (Sheldrick, 1990)'
_diffrn_ambient_temperature 298(2)
_diffrn_measured_fraction_theta_full 0.998
_diffrn_measured_fraction_theta_max 0.998
_diffrn_measurement_device_type 'Xcalibur, Eos, Gemini'
_diffrn_radiation_monochromator graphite
_diffrn_radiation_source 'fine-focus sealed tube'
_diffrn_radiation_type MoK\a
_diffrn_radiation_wavelength 0.71073
_diffrn_reflns_av_R_equivalents 0.0000
_diffrn_reflns_av_sigmaI/netI 0.0540
_diffrn_reflns_limit_h_max 23
_diffrn_reflns_limit_h_min -24
_diffrn_reflns_limit_k_max 17
_diffrn_reflns_limit_k_min 0
_diffrn_reflns_limit_l_max 25
_diffrn_reflns_limit_l_min 0
_diffrn_reflns_number 5587
_diffrn_reflns_theta_full 20.81
_diffrn_reflns_theta_max 20.81
_diffrn_reflns_theta_min 2.71
_exptl_absorpt_coefficient_mu 0.073
_exptl_absorpt_correction_T_max 0.9935
_exptl_absorpt_correction_T_min 0.9841
_exptl_absorpt_correction_type multi-scan
_exptl_absorpt_process_details 'SCALE3 ABSPACK'
_exptl_crystal_colour brown
_exptl_crystal_density_diffrn 1.081
_exptl_crystal_density_method 'not measured'
_exptl_crystal_description plate
_exptl_crystal_F_000 3712
_exptl_crystal_size_max 0.22
_exptl_crystal_size_mid 0.16
_exptl_crystal_size_min 0.09
_platon_squeeze_details
;
;
_refine_diff_density_max 0.346
_refine_diff_density_min -0.180
_refine_diff_density_rms 0.043
_refine_ls_extinction_method none
_refine_ls_goodness_of_fit_ref 0.920
_refine_ls_hydrogen_treatment constr
_refine_ls_matrix_type full
_refine_ls_number_parameters 602
_refine_ls_number_reflns 5587
_refine_ls_number_restraints 8
_refine_ls_restrained_S_all 0.920
_refine_ls_R_factor_all 0.1280
_refine_ls_R_factor_gt 0.0712
_refine_ls_shift/su_max 0.005
_refine_ls_shift/su_mean 0.000
_refine_ls_structure_factor_coef Fsqd
_refine_ls_weighting_details 'calc w=1/[\s^2^(Fo^2^)+(0.1405P)^2^+0.0000P] where P=(Fo^2^+2Fc^2^)/3'
_refine_ls_weighting_scheme calc
_refine_ls_wR_factor_gt 0.1985
_refine_ls_wR_factor_ref 0.2237
_reflns_number_gt 2788
_reflns_number_total 5587
_reflns_threshold_expression >2sigma(I)
_cod_data_source_file ol102378g_si_001.cif
_cod_data_source_block squeeze
_cod_original_cell_volume 10680.0(13)
_cod_original_sg_symbol_H-M 'C 2/c '
_cod_database_code 1501851

loop_
_symmetry_equiv_pos_as_xyz
'x, y, z'
'-x, y, -z+1/2'
'x+1/2, y+1/2, z'
'-x+1/2, y+1/2, -z+1/2'
'-x, -y, -z'
'x, -y, z-1/2'
'-x+1/2, -y+1/2, -z'
'x+1/2, -y+1/2, z-1/2'

loop_
_atom_site_label
_atom_site_type_symbol
_atom_site_fract_x
_atom_site_fract_y
_atom_site_fract_z
_atom_site_U_iso_or_equiv
_atom_site_adp_type
_atom_site_occupancy
_atom_site_symmetry_multiplicity
_atom_site_calc_flag
_atom_site_refinement_flags
_atom_site_disorder_assembly
_atom_site_disorder_group
C1 C 0.56783(19) 0.6140(3) 0.7055(2) 0.0705(13) Uani 1 1 d . . .
C2 C 0.57438(18) 0.5352(2) 0.7058(2) 0.0678(13) Uani 1 1 d . . .
C3 C 0.58595(18) 0.5128(3) 0.7608(2) 0.0667(13) Uani 1 1 d . . .
C4 C 0.59576(19) 0.4405(3) 0.7902(3) 0.0785(14) Uani 1 1 d . . .
C5 C 0.5852(2) 0.3697(3) 0.7635(2) 0.0968(17) Uani 1 1 d . . .
H5 H 0.5718 0.3696 0.7260 0.116 Uiso 1 1 calc R . .
C6 C 0.5936(3) 0.3015(3) 0.7895(3) 0.1116(19) Uani 1 1 d . . .
H6 H 0.5859 0.2560 0.7702 0.134 Uiso 1 1 calc R . .
C7 C 0.6136(3) 0.3008(3) 0.8442(4) 0.119(2) Uani 1 1 d . . .
H7 H 0.6213 0.2544 0.8624 0.142 Uiso 1 1 calc R . .
C8 C 0.6225(2) 0.3686(4) 0.8728(2) 0.1057(18) Uani 1 1 d . . .
H8 H 0.6350 0.3664 0.9103 0.127 Uiso 1 1 calc R . .
C9 C 0.6136(2) 0.4403(3) 0.8477(3) 0.0836(14) Uani 1 1 d . . .
C10 C 0.6193(2) 0.5127(4) 0.8760(3) 0.0863(15) Uani 1 1 d . . .
C11 C 0.6371(3) 0.5337(4) 0.9315(3) 0.1140(19) Uani 1 1 d . A .
C12 C 0.6338(3) 0.6129(5) 0.9337(3) 0.118(2) Uani 1 1 d . . .
C13 C 0.58839(19) 0.5791(3) 0.7903(2) 0.0675(12) Uani 1 1 d . . .
C14 C 0.6053(2) 0.5789(3) 0.8467(3) 0.0812(14) Uani 1 1 d . . .
C15 C 0.5764(2) 0.4891(3) 0.6575(2) 0.0870(15) Uani 1 1 d . . .
H15 H 0.5768 0.5293 0.6313 0.104 Uiso 1 1 calc R . .
C16 C 0.5217(2) 0.4473(3) 0.6297(2) 0.1115(18) Uani 1 1 d . . .
H16A H 0.4900 0.4805 0.6274 0.167 Uiso 1 1 calc R . .
H16B H 0.5187 0.4024 0.6501 0.167 Uiso 1 1 calc R . .
H16C H 0.5217 0.4327 0.5941 0.167 Uiso 1 1 calc R . .
C17 C 0.6293(3) 0.4489(3) 0.6619(3) 0.148(3) Uani 1 1 d . . .
H17A H 0.6608 0.4816 0.6791 0.222 Uiso 1 1 calc R . .
H17B H 0.6310 0.4355 0.6265 0.222 Uiso 1 1 calc R . .
H17C H 0.6311 0.4033 0.6830 0.222 Uiso 1 1 calc R . .
C18 C 0.6556(5) 0.4829(5) 0.9819(3) 0.172(3) Uani 1 1 d D . .
C19 C 0.6119(8) 0.4851(13) 1.0120(8) 0.219(10) Uani 0.624(12) 1 d PD A 1
H19A H 0.5755 0.4711 0.9881 0.329 Uiso 0.624(12) 1 calc PR A 1
H19B H 0.6099 0.5359 1.0255 0.329 Uiso 0.624(12) 1 calc PR A 1
H19C H 0.6224 0.4498 1.0417 0.329 Uiso 0.624(12) 1 calc PR A 1
C20 C 0.7094(6) 0.5046(11) 1.0177(6) 0.195(7) Uani 0.624(12) 1 d PD A 1
H20A H 0.7373 0.5044 0.9985 0.293 Uiso 0.624(12) 1 calc PR A 1
H20B H 0.7203 0.4689 1.0471 0.293 Uiso 0.624(12) 1 calc PR A 1
H20C H 0.7067 0.5550 1.0314 0.293 Uiso 0.624(12) 1 calc PR A 1
C19' C 0.6120(14) 0.430(2) 0.9929(14) 0.219(10) Uani 0.376(12) 1 d PD A 2
H19D H 0.5769 0.4572 0.9872 0.329 Uiso 0.376(12) 1 calc PR A 2
H19E H 0.6251 0.4125 1.0295 0.329 Uiso 0.376(12) 1 calc PR A 2
H19F H 0.6063 0.3871 0.9689 0.329 Uiso 0.376(12) 1 calc PR A 2
C20' C 0.7095(8) 0.4466(16) 0.9906(11) 0.195(7) Uani 0.376(12) 1 d PD A 2
H20D H 0.7366 0.4834 0.9859 0.293 Uiso 0.376(12) 1 calc PR A 2
H20E H 0.7061 0.4057 0.9651 0.293 Uiso 0.376(12) 1 calc PR A 2
H20F H 0.7220 0.4264 1.0266 0.293 Uiso 0.376(12) 1 calc PR A 2
C21 C 0.5527(2) 0.6728(3) 0.6644(3) 0.0802(14) Uani 1 1 d . . .
C22 C 0.5199(3) 0.7078(4) 0.5737(3) 0.157(3) Uani 1 1 d . . .
H22A H 0.5515 0.7417 0.5750 0.188 Uiso 1 1 calc R . .
H22B H 0.4892 0.7379 0.5796 0.188 Uiso 1 1 calc R . .
C23 C 0.5008(4) 0.6676(5) 0.5207(3) 0.215(4) Uani 1 1 d . . .
H23A H 0.4878 0.7046 0.4923 0.322 Uiso 1 1 calc R . .
H23B H 0.4704 0.6332 0.5205 0.322 Uiso 1 1 calc R . .
H23C H 0.5319 0.6392 0.5151 0.322 Uiso 1 1 calc R . .
C24 C 0.6459(4) 0.6705(6) 0.9762(4) 0.153(3) Uani 1 1 d . . .
C25 C 0.6540(8) 0.7972(7) 1.0013(5) 0.264(7) Uani 1 1 d D . .
C26 C 0.689(5) 0.836(7) 0.984(4) 0.33(2) Uani 0.20(5) 1 d PD B 1
H26A H 0.7008 0.8810 1.0051 0.500 Uiso 0.20(5) 1 calc PR B 1
H26B H 0.6717 0.8502 0.9467 0.500 Uiso 0.20(5) 1 calc PR B 1
H26C H 0.7222 0.8049 0.9857 0.500 Uiso 0.20(5) 1 calc PR B 1
C26' C 0.638(3) 0.8596(11) 0.9745(7) 0.33(2) Uani 0.80(5) 1 d PD B 2
H26D H 0.6425 0.9019 0.9991 0.500 Uiso 0.80(5) 1 calc PR B 2
H26E H 0.5988 0.8553 0.9538 0.500 Uiso 0.80(5) 1 calc PR B 2
H26F H 0.6606 0.8681 0.9506 0.500 Uiso 0.80(5) 1 calc PR B 2
C27 C 0.4392(2) 0.9096(3) 0.67095(18) 0.0695(13) Uani 1 1 d . . .
C28 C 0.4380(2) 0.9889(3) 0.66340(17) 0.0696(13) Uani 1 1 d . C .
C29 C 0.4938(2) 1.0104(3) 0.66080(17) 0.0691(13) Uani 1 1 d . . .
C30 C 0.5209(2) 1.0804(3) 0.65339(19) 0.0777(14) Uani 1 1 d . . .
C31 C 0.4949(2) 1.1514(3) 0.6501(3) 0.118(2) Uani 1 1 d . . .
H31 H 0.4585 1.1535 0.6537 0.142 Uiso 1 1 calc R . .
C32 C 0.5194(4) 1.2172(4) 0.6421(3) 0.152(3) Uani 1 1 d . . .
H32 H 0.4996 1.2630 0.6398 0.183 Uiso 1 1 calc R . .
C33 C 0.5737(4) 1.2175(3) 0.6374(3) 0.145(3) Uani 1 1 d . . .
H33 H 0.5905 1.2629 0.6312 0.174 Uiso 1 1 calc R . .
C34 C 0.6022(3) 1.1494(3) 0.6420(2) 0.1127(19) Uani 1 1 d . . .
H34 H 0.6389 1.1491 0.6390 0.135 Uiso 1 1 calc R . .
C35 C 0.5778(2) 1.0793(3) 0.6513(2) 0.0818(14) Uani 1 1 d . . .
C36 C 0.6086(2) 1.0073(3) 0.65792(19) 0.0774(13) Uani 1 1 d . . .
C37 C 0.6653(2) 0.9859(3) 0.6601(2) 0.0945(16) Uani 1 1 d . D .
C38 C 0.6676(2) 0.9071(4) 0.6669(2) 0.0920(16) Uani 1 1 d . . .
C39 C 0.5253(2) 0.9426(3) 0.66661(18) 0.0697(13) Uani 1 1 d . . .
C40 C 0.5809(2) 0.9419(3) 0.66455(19) 0.0744(13) Uani 1 1 d . . .
C41 C 0.3884(2) 1.0419(3) 0.6570(3) 0.0975(17) Uani 1 1 d D . .
C42 C 0.401(2) 1.081(4) 0.7092(14) 0.131(5) Uani 0.25(5) 1 d PD C 1
H42A H 0.4278 1.0523 0.7362 0.197 Uiso 0.25(5) 1 calc PR C 1
H42B H 0.3662 1.0862 0.7191 0.197 Uiso 0.25(5) 1 calc PR C 1
H42C H 0.4156 1.1313 0.7063 0.197 Uiso 0.25(5) 1 calc PR C 1
C43 C 0.358(3) 1.055(6) 0.6024(14) 0.228(8) Uani 0.25(5) 1 d PD C 1
H43A H 0.3655 1.0149 0.5804 0.341 Uiso 0.25(5) 1 calc PR C 1
H43B H 0.3694 1.1033 0.5911 0.341 Uiso 0.25(5) 1 calc PR C 1
H43C H 0.3180 1.0568 0.5986 0.341 Uiso 0.25(5) 1 calc PR C 1
C42' C 0.3755(12) 1.0653(11) 0.7064(5) 0.131(5) Uani 0.75(5) 1 d PD C 2
H42D H 0.4102 1.0703 0.7353 0.197 Uiso 0.75(5) 1 calc PR C 2
H42E H 0.3518 1.0274 0.7158 0.197 Uiso 0.75(5) 1 calc PR C 2
H42F H 0.3560 1.1135 0.7006 0.197 Uiso 0.75(5) 1 calc PR C 2
C43' C 0.3406(9) 1.033(2) 0.6111(7) 0.228(8) Uani 0.75(5) 1 d PD C 2
H43D H 0.3528 1.0183 0.5808 0.341 Uiso 0.75(5) 1 calc PR C 2
H43E H 0.3205 1.0809 0.6034 0.341 Uiso 0.75(5) 1 calc PR C 2
H43F H 0.3160 0.9946 0.6181 0.341 Uiso 0.75(5) 1 calc PR C 2
C44 C 0.7149(4) 1.0339(4) 0.6584(4) 0.152(3) Uani 1 1 d D . .
C45 C 0.7522(8) 1.0666(13) 0.7073(7) 0.206(8) Uani 0.649(19) 1 d PD D 1
H45A H 0.7426 1.0465 0.7379 0.309 Uiso 0.649(19) 1 calc PR D 1
H45B H 0.7479 1.1212 0.7063 0.309 Uiso 0.649(19) 1 calc PR D 1
H45C H 0.7908 1.0537 0.7100 0.309 Uiso 0.649(19) 1 calc PR D 1
C46 C 0.7230(8) 1.0599(11) 0.6088(5) 0.161(5) Uani 0.649(19) 1 d PD D 1
H46A H 0.6954 1.0363 0.5790 0.241 Uiso 0.649(19) 1 calc PR D 1
H46B H 0.7604 1.0464 0.6079 0.241 Uiso 0.649(19) 1 calc PR D 1
H46C H 0.7186 1.1145 0.6063 0.241 Uiso 0.649(19) 1 calc PR D 1
C45' C 0.7585(13) 1.015(2) 0.7077(11) 0.206(8) Uani 0.351(19) 1 d PD D 2
H45D H 0.7466 1.0306 0.7382 0.309 Uiso 0.351(19) 1 calc PR D 2
H45E H 0.7931 1.0405 0.7085 0.309 Uiso 0.351(19) 1 calc PR D 2
H45F H 0.7646 0.9604 0.7093 0.309 Uiso 0.351(19) 1 calc PR D 2
C46' C 0.7278(17) 1.0140(17) 0.6097(10) 0.161(5) Uani 0.351(19) 1 d PD D 2
H46D H 0.6971 1.0294 0.5791 0.241 Uiso 0.351(19) 1 calc PR D 2
H46E H 0.7331 0.9597 0.6085 0.241 Uiso 0.351(19) 1 calc PR D 2
H46F H 0.7620 1.0397 0.6088 0.241 Uiso 0.351(19) 1 calc PR D 2
C47 C 0.4006(3) 0.8510(3) 0.6769(2) 0.0858(15) Uani 1 1 d . . .
C48 C 0.3089(4) 0.8146(4) 0.6813(4) 0.179(4) Uani 1 1 d . . .
H48A H 0.3111 0.7722 0.6579 0.215 Uiso 1 1 calc R . .
H48B H 0.3190 0.7956 0.7181 0.215 Uiso 1 1 calc R . .
C49 C 0.2557(4) 0.8419(6) 0.6673(5) 0.266(6) Uani 1 1 d . . .
H49A H 0.2303 0.8024 0.6715 0.399 Uiso 1 1 calc R . .
H49B H 0.2451 0.8584 0.6304 0.399 Uiso 1 1 calc R . .
H49C H 0.2537 0.8844 0.6901 0.399 Uiso 1 1 calc R . .
C50 C 0.7130(3) 0.8517(5) 0.6710(3) 0.127(2) Uani 1 1 d . . .
C51 C 0.7387(4) 0.7212(5) 0.6795(5) 0.213(5) Uani 1 1 d . . .
H51A H 0.7643 0.7347 0.6589 0.256 Uiso 1 1 calc R . .
H51B H 0.7605 0.7137 0.7169 0.256 Uiso 1 1 calc R . .
C52 C 0.7072(4) 0.6545(6) 0.6583(5) 0.247(5) Uani 1 1 d . . .
H52A H 0.7328 0.6128 0.6592 0.371 Uiso 1 1 calc R . .
H52B H 0.6849 0.6638 0.6217 0.371 Uiso 1 1 calc R . .
H52C H 0.6825 0.6418 0.6795 0.371 Uiso 1 1 calc R . .
N1 N 0.57686(15) 0.6398(2) 0.7574(2) 0.0754(11) Uani 1 1 d . . .
H1 H 0.5754 0.6866 0.7671 0.090 Uiso 1 1 calc R . .
N2 N 0.6145(2) 0.6396(3) 0.8814(2) 0.1028(14) Uani 1 1 d . . .
H2 H 0.6090 0.6869 0.8721 0.123 Uiso 1 1 calc R . .
N3 N 0.49217(18) 0.8838(2) 0.67280(15) 0.0775(11) Uani 1 1 d . . .
H3 H 0.5028 0.8367 0.6773 0.093 Uiso 1 1 calc R . .
N4 N 0.6166(2) 0.8813(2) 0.66994(16) 0.0890(12) Uani 1 1 d . . .
H4 H 0.6084 0.8345 0.6745 0.107 Uiso 1 1 calc R . .
O1 O 0.55397(15) 0.7404(2) 0.67585(14) 0.1038(12) Uani 1 1 d . . .
O2 O 0.53716(18) 0.64893(19) 0.61410(19) 0.1138(13) Uani 1 1 d . . .
O3 O 0.6631(3) 0.6564(4) 1.0232(3) 0.229(3) Uani 1 1 d . . .
O4 O 0.6396(3) 0.7397(4) 0.9571(2) 0.183(2) Uani 1 1 d . B .
O5 O 0.41322(16) 0.7840(2) 0.68163(16) 0.1107(13) Uani 1 1 d . . .
O6 O 0.34973(18) 0.8752(2) 0.67709(17) 0.1166(13) Uani 1 1 d . . .
O7 O 0.7603(3) 0.8655(3) 0.6707(3) 0.209(3) Uani 1 1 d . . .
O8 O 0.69512(18) 0.7808(3) 0.6746(2) 0.1448(17) Uani 1 1 d . . .

loop_
_atom_site_aniso_label
_atom_site_aniso_U_11
_atom_site_aniso_U_22
_atom_site_aniso_U_33
_atom_site_aniso_U_23
_atom_site_aniso_U_13
_atom_site_aniso_U_12
C1 0.071(3) 0.061(3) 0.088(4) 0.002(3) 0.036(3) 0.008(3)
C2 0.063(3) 0.052(3) 0.091(4) -0.006(3) 0.026(3) 0.009(2)
C3 0.064(3) 0.053(3) 0.086(4) 0.002(3) 0.026(3) 0.000(2)
C4 0.064(3) 0.068(4) 0.102(5) 0.004(3) 0.023(3) 0.001(3)
C5 0.110(4) 0.061(3) 0.114(5) 0.004(4) 0.024(3) -0.008(3)
C6 0.121(5) 0.079(4) 0.121(6) 0.007(4) 0.015(4) -0.012(3)
C7 0.121(5) 0.072(4) 0.154(7) 0.020(5) 0.027(5) -0.014(4)
C8 0.095(4) 0.115(5) 0.101(5) 0.033(4) 0.021(3) -0.013(4)
C9 0.071(3) 0.083(4) 0.097(5) 0.018(4) 0.023(3) -0.009(3)
C10 0.090(4) 0.097(5) 0.078(5) 0.004(4) 0.033(3) -0.023(3)
C11 0.124(5) 0.120(5) 0.094(6) 0.009(5) 0.026(4) -0.026(4)
C12 0.145(6) 0.143(6) 0.071(5) -0.014(5) 0.039(4) -0.045(5)
C13 0.073(3) 0.059(3) 0.073(4) 0.008(4) 0.025(3) -0.002(3)
C14 0.095(4) 0.070(4) 0.085(5) -0.007(4) 0.036(3) -0.017(3)
C15 0.076(4) 0.079(3) 0.103(4) -0.018(3) 0.021(3) 0.022(3)
C16 0.104(5) 0.104(4) 0.113(5) -0.019(3) 0.011(4) 0.009(4)
C17 0.133(6) 0.155(6) 0.166(7) -0.051(5) 0.059(5) 0.011(5)
C18 0.205(10) 0.194(7) 0.099(7) 0.032(6) 0.017(7) -0.020(7)
C19 0.233(12) 0.30(3) 0.111(16) 0.061(15) 0.028(10) -0.122(18)
C20 0.193(12) 0.26(2) 0.095(12) 0.026(10) -0.021(9) -0.041(12)
C19' 0.233(12) 0.30(3) 0.111(16) 0.061(15) 0.028(10) -0.122(18)
C20' 0.193(12) 0.26(2) 0.095(12) 0.026(10) -0.021(9) -0.041(12)
C21 0.090(4) 0.064(4) 0.092(5) 0.001(4) 0.035(3) 0.020(3)
C22 0.235(9) 0.126(5) 0.100(6) 0.036(5) 0.033(5) 0.043(5)
C23 0.311(12) 0.215(9) 0.112(7) 0.029(6) 0.051(7) 0.084(8)
C24 0.198(8) 0.161(8) 0.088(7) -0.027(7) 0.024(6) -0.051(6)
C25 0.46(2) 0.133(8) 0.190(12) -0.060(8) 0.089(12) -0.055(11)
C26 0.60(7) 0.161(14) 0.160(14) -0.082(11) 0.00(2) -0.04(2)
C26' 0.60(7) 0.161(14) 0.160(14) -0.082(11) 0.00(2) -0.04(2)
C27 0.079(4) 0.060(3) 0.070(3) 0.008(2) 0.022(3) 0.007(3)
C28 0.078(4) 0.068(3) 0.059(3) 0.004(2) 0.016(3) 0.011(3)
C29 0.076(4) 0.062(3) 0.067(3) -0.001(2) 0.017(3) 0.010(3)
C30 0.085(4) 0.055(3) 0.092(4) -0.003(3) 0.024(3) -0.001(3)
C31 0.112(5) 0.049(3) 0.194(7) 0.007(3) 0.045(4) 0.007(3)
C32 0.131(7) 0.073(5) 0.251(9) 0.002(4) 0.052(6) 0.015(4)
C33 0.142(7) 0.072(5) 0.220(8) 0.004(4) 0.054(6) -0.003(4)
C34 0.110(5) 0.090(4) 0.144(6) -0.006(4) 0.047(4) -0.011(4)
C35 0.092(4) 0.069(4) 0.084(4) -0.006(3) 0.027(3) -0.007(3)
C36 0.076(4) 0.072(4) 0.082(4) 0.000(3) 0.020(3) 0.011(3)
C37 0.085(5) 0.093(4) 0.106(5) 0.008(3) 0.030(3) 0.004(4)
C38 0.061(4) 0.108(5) 0.110(5) 0.001(3) 0.030(3) 0.015(4)
C39 0.080(4) 0.053(3) 0.073(3) 0.005(2) 0.018(3) -0.001(3)
C40 0.070(4) 0.067(4) 0.085(4) 0.000(3) 0.021(3) 0.014(3)
C41 0.076(4) 0.112(4) 0.099(5) 0.003(3) 0.017(4) 0.043(3)
C42 0.088(15) 0.168(10) 0.137(7) -0.029(6) 0.031(7) 0.052(9)
C43 0.157(14) 0.37(3) 0.124(9) -0.002(8) -0.003(9) 0.175(12)
C42' 0.088(15) 0.168(10) 0.137(7) -0.029(6) 0.031(7) 0.052(9)
C43' 0.157(14) 0.37(3) 0.124(9) -0.002(8) -0.003(9) 0.175(12)
C44 0.126(7) 0.164(6) 0.170(9) 0.014(6) 0.048(6) -0.032(5)
C45 0.199(12) 0.205(19) 0.229(13) -0.057(13) 0.083(9) -0.141(15)
C46 0.158(9) 0.151(14) 0.179(9) 0.078(10) 0.058(7) -0.018(14)
C45' 0.199(12) 0.205(19) 0.229(13) -0.057(13) 0.083(9) -0.141(15)
C46' 0.158(9) 0.151(14) 0.179(9) 0.078(10) 0.058(7) -0.018(14)
C47 0.093(5) 0.079(4) 0.083(4) 0.014(3) 0.023(3) 0.008(4)
C48 0.125(7) 0.151(6) 0.295(11) 0.070(6) 0.114(7) 0.001(5)
C49 0.112(8) 0.286(12) 0.394(17) 0.132(11) 0.066(9) 0.001(7)
C50 0.102(6) 0.124(6) 0.165(7) 0.000(5) 0.053(5) 0.030(5)
C51 0.153(8) 0.118(6) 0.384(16) -0.011(8) 0.103(9) 0.051(6)
C52 0.196(11) 0.185(9) 0.368(17) 0.016(10) 0.093(10) 0.086(8)
N1 0.085(3) 0.062(3) 0.086(3) -0.013(3) 0.036(2) 0.003(2)
N2 0.127(4) 0.101(4) 0.091(4) -0.012(3) 0.049(3) -0.020(3)
N3 0.081(3) 0.067(3) 0.085(3) 0.012(2) 0.027(2) 0.024(3)
N4 0.087(4) 0.075(3) 0.106(4) 0.003(2) 0.030(3) 0.017(3)
O1 0.133(3) 0.061(2) 0.121(3) 0.010(2) 0.044(2) 0.024(2)
O2 0.160(4) 0.085(2) 0.089(3) 0.010(2) 0.026(3) 0.034(2)
O3 0.337(9) 0.229(6) 0.101(5) -0.034(5) 0.031(5) -0.066(6)
O4 0.288(7) 0.136(4) 0.127(4) -0.045(4) 0.066(4) -0.050(4)
O5 0.123(3) 0.070(2) 0.145(4) 0.031(2) 0.049(2) 0.009(2)
O6 0.090(3) 0.105(3) 0.164(4) 0.020(2) 0.053(3) 0.003(2)
O7 0.116(4) 0.177(5) 0.362(10) 0.016(5) 0.114(5) 0.043(4)
O8 0.120(4) 0.112(3) 0.205(5) 0.009(3) 0.052(3) 0.049(3)

loop_
_atom_type_symbol
_atom_type_description
_atom_type_scat_dispersion_real
_atom_type_scat_dispersion_imag
_atom_type_scat_source
C C 0.0033 0.0016 'International Tables Vol C Tables 4.2.6.8 and 6.1.1.4'
H H 0.0000 0.0000 'International Tables Vol C Tables 4.2.6.8 and 6.1.1.4'
N N 0.0061 0.0033 'International Tables Vol C Tables 4.2.6.8 and 6.1.1.4'
O O 0.0106 0.0060 'International Tables Vol C Tables 4.2.6.8 and 6.1.1.4'

loop_
_geom_angle_atom_site_label_1
_geom_angle_atom_site_label_2
_geom_angle_atom_site_label_3
_geom_angle
N1 C1 C2 109.5(4)
N1 C1 C21 115.0(5)
C2 C1 C21 135.5(6)
C1 C2 C3 105.6(4)
C1 C2 C15 124.1(5)
C3 C2 C15 129.9(4)
C13 C3 C2 106.7(4)
C13 C3 C4 117.6(5)
C2 C3 C4 135.7(5)
C5 C4 C9 118.0(5)
C5 C4 C3 121.8(6)
C9 C4 C3 120.1(5)
C6 C5 C4 123.4(6)
C5 C6 C7 118.9(6)
C6 C7 C8 120.4(6)
C7 C8 C9 122.6(6)
C8 C9 C4 116.5(5)
C8 C9 C10 124.7(7)
C4 C9 C10 118.8(5)
C14 C10 C11 107.2(6)
C14 C10 C9 119.0(6)
C11 C10 C9 133.8(7)
C12 C11 C10 107.0(6)
C12 C11 C18 123.3(7)
C10 C11 C18 129.6(7)
N2 C12 C11 107.8(6)
N2 C12 C24 116.3(8)
C11 C12 C24 135.9(9)
N1 C13 C3 110.2(5)
N1 C13 C14 127.7(5)
C3 C13 C14 121.9(5)
N2 C14 C10 108.9(6)
N2 C14 C13 128.9(6)
C10 C14 C13 122.1(5)
C17 C15 C2 116.2(4)
C17 C15 C16 117.2(4)
C2 C15 C16 114.3(4)
C20 C18 C20' 51.2(10)
C20 C18 C19' 128.2(17)
C20' C18 C19' 112(2)
C20 C18 C19 109.0(14)
C20' C18 C19 134.8(16)
C19' C18 C19 42.1(15)
C20 C18 C11 112.7(9)
C20' C18 C11 114.9(13)
C19' C18 C11 117.7(17)
C19 C18 C11 110.3(12)
O1 C21 O2 122.0(5)
O1 C21 C1 121.7(6)
O2 C21 C1 116.3(5)
O2 C22 C23 106.2(6)
O3 C24 O4 123.3(9)
O3 C24 C12 124.1(10)
O4 C24 C12 112.4(8)
C26' C25 C26 60(5)
C26' C25 O4 100.9(13)
C26 C25 O4 96(4)
N3 C27 C28 108.2(4)
N3 C27 C47 114.5(4)
C28 C27 C47 137.2(5)
C27 C28 C29 106.3(4)
C27 C28 C41 127.5(5)
C29 C28 C41 126.2(4)
C39 C29 C30 118.0(5)
C39 C29 C28 106.4(4)
C30 C29 C28 135.6(5)
C31 C30 C35 117.0(5)
C31 C30 C29 123.0(5)
C35 C30 C29 120.0(4)
C32 C31 C30 123.6(6)
C31 C32 C33 120.6(6)
C34 C33 C32 118.5(6)
C33 C34 C35 122.1(6)
C34 C35 C30 118.1(5)
C34 C35 C36 122.2(6)
C30 C35 C36 119.7(5)
C40 C36 C37 107.2(4)
C40 C36 C35 118.3(5)
C37 C36 C35 134.5(6)
C38 C37 C36 105.5(5)
C38 C37 C44 123.9(6)
C36 C37 C44 130.6(6)
N4 C38 C37 109.4(4)
N4 C38 C50 118.7(6)
C37 C38 C50 131.9(6)
N3 C39 C40 129.5(5)
N3 C39 C29 108.7(5)
C40 C39 C29 121.8(5)
N4 C40 C36 109.3(5)
N4 C40 C39 128.4(5)
C36 C40 C39 122.3(5)
C43 C41 C43' 27.1(19)
C43 C41 C42' 130(5)
C43' C41 C42' 115(2)
C43 C41 C42 139(6)
C43' C41 C42 136(3)
C42' C41 C42 26.1(19)
C43 C41 C28 113(5)
C43' C41 C28 118.5(16)
C42' C41 C28 117.0(9)
C42 C41 C28 104(2)
C46 C44 C46' 32.8(10)
C46 C44 C45 116.1(13)
C46' C44 C45 128(2)
C46 C44 C45' 127(2)
C46' C44 C45' 115(3)
C45 C44 C45' 37.0(13)
C46 C44 C37 122.4(11)
C46' C44 C37 106.7(16)
C45 C44 C37 120.7(10)
C45' C44 C37 104.2(15)
O5 C47 O6 121.6(5)
O5 C47 C27 122.9(5)
O6 C47 C27 115.5(5)
C49 C48 O6 110.9(7)
O7 C50 O8 122.3(6)
O7 C50 C38 126.6(8)
O8 C50 C38 111.0(7)
C52 C51 O8 104.2(7)
C13 N1 C1 108.0(4)
C14 N2 C12 109.1(5)
C39 N3 C27 110.4(4)
C40 N4 C38 108.6(4)
C21 O2 C22 115.6(5)
C24 O4 C25 111.1(8)
C47 O6 C48 115.8(5)
C50 O8 C51 114.6(6)

loop_
_geom_bond_atom_site_label_1
_geom_bond_atom_site_label_2
_geom_bond_distance
C1 N1 1.374(5)
C1 C2 1.385(5)
C1 C21 1.448(7)
C2 C3 1.425(6)
C2 C15 1.503(6)
C3 C13 1.380(6)
C3 C4 1.457(6)
C4 C5 1.404(6)
C4 C9 1.426(7)
C5 C6 1.354(7)
C6 C7 1.357(8)
C7 C8 1.380(8)
C8 C9 1.400(7)
C9 C10 1.447(7)
C10 C14 1.370(7)
C10 C11 1.425(7)
C11 C12 1.387(8)
C11 C18 1.534(9)
C12 N2 1.379(7)
C12 C24 1.458(10)
C13 N1 1.338(5)
C13 C14 1.396(7)
C14 N2 1.367(6)
C15 C17 1.457(7)
C15 C16 1.516(6)
C18 C20 1.426(11)
C18 C20' 1.429(11)
C18 C19' 1.506(13)
C18 C19 1.509(12)
C21 O1 1.217(5)
C21 O2 1.314(6)
C22 O2 1.440(7)
C22 C23 1.493(9)
C24 O3 1.194(8)
C24 O4 1.297(9)
C25 C26' 1.29(2)
C25 C26 1.29(2)
C25 O4 1.487(11)
C27 N3 1.370(5)
C27 C28 1.398(6)
C27 C47 1.438(6)
C28 C29 1.447(6)
C28 C41 1.503(6)
C29 C39 1.400(6)
C29 C30 1.434(6)
C30 C31 1.387(6)
C30 C35 1.419(6)
C31 C32 1.344(8)
C32 C33 1.381(8)
C33 C34 1.369(7)
C34 C35 1.417(6)
C35 C36 1.455(6)
C36 C40 1.368(6)
C36 C37 1.432(6)
C37 C38 1.387(7)
C37 C44 1.495(9)
C38 N4 1.360(6)
C38 C50 1.461(8)
C39 N3 1.351(5)
C39 C40 1.388(6)
C40 N4 1.358(5)
C41 C43 1.413(10)
C41 C43' 1.414(9)
C41 C42' 1.468(8)
C41 C42 1.469(9)
C44 C46 1.434(10)
C44 C46' 1.436(11)
C44 C45 1.445(11)
C44 C45' 1.446(12)
C47 O5 1.207(5)
C47 O6 1.326(6)
C48 C49 1.342(9)
C48 O6 1.487(7)
C50 O7 1.192(7)
C50 O8 1.329(7)
C51 C52 1.418(10)
C51 O8 1.474(7)

loop_
_platon_squeeze_void_nr
_platon_squeeze_void_average_x
_platon_squeeze_void_average_y
_platon_squeeze_void_average_z
_platon_squeeze_void_volume
_platon_squeeze_void_count_electrons
_platon_squeeze_void_content
1 0.391 0.017 0.504 11 0 ' '
2 0.609 0.017 -0.004 11 0 ' '
3 0.250 0.250 0.500 102 7 ' '
4 0.750 0.250 0.000 102 7 ' '
5 0.494 0.155 0.988 18 1 ' '
6 0.506 0.155 0.512 18 1 ' '
7 0.006 0.345 0.012 18 1 ' '
8 -0.006 0.345 0.488 18 1 ' '
9 0.109 0.482 0.496 11 0 ' '
10 0.891 0.482 0.004 11 0 ' '
11 0.109 0.517 -0.004 11 0 ' '
12 0.891 0.517 0.504 11 0 ' '
13 0.250 0.750 0.000 102 7 ' '
14 0.750 0.750 0.500 102 7 ' '
15 0.006 0.655 0.512 18 1 ' '
16 -0.006 0.655 0.988 18 1 ' '
17 0.494 0.845 0.488 18 1 ' '
18 0.506 0.845 1.012 18 1 ' '
19 0.391 0.982 0.004 11 0 ' '
20 0.609 0.982 0.496 11 0 ' '
